data_4512662
loop_
_publ_author_name
'Ferguson, Jayne L.'
'Fitchett, Christopher M.'

_publ_section_title
;
 N,N&#x2032;-Dimethylene-2,2&#x2032;-biimidazole---A Mimic of Carboxylate
 for the Formation of Complexes with Copper(I) And the Anion Directed
 Formation of a Solvent Pocket
;
_journal_issue 3
_journal_name_full 'Crystal Growth &amp; Design'
_journal_page_first 1280
_journal_paper_doi 10.1021/cg5016803
_journal_volume 15
_journal_year 2015
_chemical_formula_moiety 'C24 H24 Cu2 N12, 2(Cl O4), C2 H3 N'
_chemical_formula_sum 'C26 H27 Cl2 Cu2 N13 O8'
_chemical_formula_weight 847.59
_space_group_crystal_system triclinic
_space_group_IT_number 2
_space_group_name_Hall '-P 1'
_space_group_name_H-M_alt 'P -1'
_symmetry_space_group_name_Hall '-P 1'
_symmetry_space_group_name_H-M 'P -1'
_atom_sites_solution_hydrogens geom
_atom_sites_solution_primary direct
_atom_sites_solution_secondary difmap
_audit_creation_date 2013-07-14
_audit_creation_method
;
  Olex2 1.2-beta
  (compiled 2013.04.25 svn.r2679, GUI svn.r4466)
;
_cell_angle_alpha 111.278(4)
_cell_angle_beta 95.599(4)
_cell_angle_gamma 110.426(4)
_cell_formula_units_Z 2
_cell_length_a 11.2261(5)
_cell_length_b 11.5771(5)
_cell_length_c 14.3370(7)
_cell_measurement_reflns_used 13629
_cell_measurement_temperature 120.01(10)
_cell_measurement_theta_max 73.7871
_cell_measurement_theta_min 3.4201
_cell_volume 1572.58(15)
_computing_cell_refinement
;
CrysAlisPro, Agilent Technologies,
Version 1.171.35.19 (release 27-10-2011 CrysAlis171 .NET)
(compiled Oct 27 2011,15:02:11)
;
_computing_data_collection
;
CrysAlisPro, Agilent Technologies,
Version 1.171.35.19 (release 27-10-2011 CrysAlis171 .NET)
(compiled Oct 27 2011,15:02:11)
;
_computing_data_reduction
;
CrysAlisPro, Agilent Technologies,
Version 1.171.35.19 (release 27-10-2011 CrysAlis171 .NET)
(compiled Oct 27 2011,15:02:11)
;
_computing_molecular_graphics
;
O. V. Dolomanov, L. J. Bourhis, R. J. Gildea, J. A. K. Howard and H. Puschmann,
OLEX2: a complete structure solution, refinement and analysis program.
J. Appl. Cryst. (2009). 42, 339-341.
;
_computing_publication_material
;
O. V. Dolomanov, L. J. Bourhis, R. J. Gildea, J. A. K. Howard and H. Puschmann,
OLEX2: a complete structure solution, refinement and analysis program.
J. Appl. Cryst. (2009). 42, 339-341.
;
_computing_structure_refinement
;
SHELXL, G.M. Sheldrick, Acta Cryst.
(2008). A64, 112-122
;
_computing_structure_solution
;
SHELXS, G.M. Sheldrick, Acta Cryst.
(2008). A64, 112-122
;
_diffrn_ambient_temperature 120.01(10)
_diffrn_detector_area_resol_mean 10.6501
_diffrn_measured_fraction_theta_full 0.996
_diffrn_measured_fraction_theta_max 0.996
_diffrn_measurement_details
;
  1 omega  -45.00    3.00   1.0000    1.5000
omega____ theta____ kappa____ phi______ frames
    -      -39.9063   37.0000  150.0000 48

  2 omega -122.00   12.00   1.0000    1.5000
omega____ theta____ kappa____ phi______ frames
    -      -39.9063    0.0000  120.0000 134

  3 omega  -49.00   11.00   1.0000    1.5000
omega____ theta____ kappa____ phi______ frames
    -      -39.9063   37.0000  -30.0000 60

  4 omega   28.00   90.00   1.0000    1.5000
omega____ theta____ kappa____ phi______ frames
    -       39.9063 -125.0000   60.0000 62

  5 omega   29.00   83.00   1.0000    1.5000
omega____ theta____ kappa____ phi______ frames
    -       39.9063 -125.0000 -120.0000 54

  6 omega   61.00  121.00   1.0000    1.5000
omega____ theta____ kappa____ phi______ frames
    -      107.7801 -125.0000  -60.0000 60

  7 omega   55.00   91.00   1.0000    1.5000
omega____ theta____ kappa____ phi______ frames
    -      107.7801  -30.0000   30.0000 36

  8 omega   29.00  133.00   1.0000    1.5000
omega____ theta____ kappa____ phi______ frames
    -      107.7801  -77.0000  -60.0000 104

  9 omega   82.00  108.00   1.0000    1.5000
omega____ theta____ kappa____ phi______ frames
    -      107.7801  -94.0000   30.0000 26

 10 omega   80.00  178.00   1.0000    1.5000
omega____ theta____ kappa____ phi______ frames
    -      107.7801   30.0000    0.0000 98

 11 omega   31.00   81.00   1.0000    1.5000
omega____ theta____ kappa____ phi______ frames
    -      107.7801  -30.0000   90.0000 50

 12 omega  153.00  178.00   1.0000    1.5000
omega____ theta____ kappa____ phi______ frames
    -      107.7801   30.0000   90.0000 25

 13 omega  138.00  176.00   1.0000    1.5000
omega____ theta____ kappa____ phi______ frames
    -      107.7801  125.0000 -120.0000 38

 14 omega   33.00   98.00   1.0000    1.5000
omega____ theta____ kappa____ phi______ frames
    -      107.7801  -45.0000    0.0000 65

 15 omega   27.00   86.00   1.0000    1.5000
omega____ theta____ kappa____ phi______ frames
    -      107.7801  -94.0000 -150.0000 59

 16 omega   32.00   78.00   1.0000    1.5000
omega____ theta____ kappa____ phi______ frames
    -      107.7801  -30.0000 -180.0000 46

 17 omega   46.00   79.00   1.0000    1.5000
omega____ theta____ kappa____ phi______ frames
    -      107.7801  -30.0000  -60.0000 33

 18 omega  105.00  177.00   1.0000    1.5000
omega____ theta____ kappa____ phi______ frames
    -      107.7801   45.0000   60.0000 72

 19 omega   56.00   94.00   1.0000    1.5000
omega____ theta____ kappa____ phi______ frames
    -      107.7801  -94.0000  150.0000 38

 20 omega -119.00   -6.00   1.0000    1.5000
omega____ theta____ kappa____ phi______ frames
    -      -39.9063  -77.0000    0.0000 113

 21 omega -119.00   -6.00   1.0000    1.5000
omega____ theta____ kappa____ phi______ frames
    -      -39.9063  -77.0000   90.0000 113

 22 omega   10.00  114.00   1.0000    1.5000
omega____ theta____ kappa____ phi______ frames
    -       39.9063   57.0000  -90.0000 104

 23 omega   10.00  114.00   1.0000    1.5000
omega____ theta____ kappa____ phi______ frames
    -       39.9063   57.0000 -180.0000 104

 24 omega    1.00   82.00   1.0000    1.5000
omega____ theta____ kappa____ phi______ frames
    -       39.9063  -99.0000 -150.0000 81

 25 omega   80.00  178.00   1.0000    1.5000
omega____ theta____ kappa____ phi______ frames
    -      107.7801   45.0000  120.0000 98

 26 omega   46.00  178.00   1.0000    1.5000
omega____ theta____ kappa____ phi______ frames
    -      107.7801   15.0000 -120.0000 132

 27 omega   76.00  151.00   1.0000    1.5000
omega____ theta____ kappa____ phi______ frames
    -      107.7801   70.0000   35.0000 75

 28 omega   74.00  178.00   1.0000    1.5000
omega____ theta____ kappa____ phi______ frames
    -      107.7801   77.0000  -90.0000 104
;
_diffrn_measurement_device_type 'SuperNova, Dual, Cu at zero, Atlas'
_diffrn_measurement_method '\w scans'
_diffrn_orient_matrix_UB_11 -0.0645580000
_diffrn_orient_matrix_UB_12 -0.0383279000
_diffrn_orient_matrix_UB_13 0.0807200000
_diffrn_orient_matrix_UB_21 -0.1275512000
_diffrn_orient_matrix_UB_22 0.0020234000
_diffrn_orient_matrix_UB_23 -0.0483762000
_diffrn_orient_matrix_UB_31 -0.0502058000
_diffrn_orient_matrix_UB_32 -0.1521530000
_diffrn_orient_matrix_UB_33 -0.0733485000
_diffrn_radiation_monochromator mirror
_diffrn_radiation_type 'Cu K\a'
_diffrn_radiation_wavelength 1.5418
_diffrn_reflns_av_R_equivalents 0.0182
_diffrn_reflns_av_unetI/netI 0.0164
_diffrn_reflns_limit_h_max 13
_diffrn_reflns_limit_h_min -13
_diffrn_reflns_limit_k_max 13
_diffrn_reflns_limit_k_min -14
_diffrn_reflns_limit_l_max 17
_diffrn_reflns_limit_l_min -17
_diffrn_reflns_number 17185
_diffrn_reflns_theta_full 69.99
_diffrn_reflns_theta_max 69.99
_diffrn_reflns_theta_min 3.42
_diffrn_source 'SuperNova (Cu) X-ray Source'
_exptl_absorpt_coefficient_mu 3.873
_exptl_absorpt_correction_T_max 1.00000
_exptl_absorpt_correction_T_min 0.57505
_exptl_absorpt_correction_type multi-scan
_exptl_absorpt_process_details
;
CrysAlisPro, Agilent Technologies,
Version 1.171.35.19 (release 27-10-2011 CrysAlis171 .NET)
(compiled Oct 27 2011,15:02:11)
Empirical absorption correction using spherical harmonics,
 implemented in SCALE3 ABSPACK scaling algorithm.
;
_exptl_crystal_colour colourless
_exptl_crystal_colour_primary colourless
_exptl_crystal_density_diffrn 1.790
_exptl_crystal_density_method 'not measured'
_exptl_crystal_description block
_exptl_crystal_F_000 860
_exptl_crystal_size_max 0.41
_exptl_crystal_size_mid 0.38
_exptl_crystal_size_min 0.26
_refine_diff_density_max 0.957
_refine_diff_density_min -0.534
_refine_diff_density_rms 0.068
_refine_ls_extinction_method none
_refine_ls_goodness_of_fit_ref 1.054
_refine_ls_hydrogen_treatment constr
_refine_ls_matrix_type full
_refine_ls_number_parameters 461
_refine_ls_number_reflns 5927
_refine_ls_number_restraints 0
_refine_ls_restrained_S_all 1.054
_refine_ls_R_factor_all 0.0304
_refine_ls_R_factor_gt 0.0295
_refine_ls_shift/su_max 0.001
_refine_ls_shift/su_mean 0.000
_refine_ls_structure_factor_coef Fsqd
_refine_ls_weighting_details 'calc w=1/[\s^2^(Fo^2^)+(0.0388P)^2^+1.7291P] where P=(Fo^2^+2Fc^2^)/3'
_refine_ls_weighting_scheme calc
_refine_ls_wR_factor_gt 0.0755
_refine_ls_wR_factor_ref 0.0762
_reflns_number_gt 5718
_reflns_number_total 5927
_reflns_threshold_expression >2sigma(I)
_cod_data_source_file cg5016803_si_002.cif
_cod_data_source_block 7
_cod_depositor_comments 'Adding full bibliography for 4512656--4512665.cif.'
_cod_original_cell_volume 1572.57(15)
_cod_database_code 4512662
_chemical_oxdiff_formula C24H24N12Cu2Cl2O8F6
_reflns_odcompleteness_completeness 99.84
_reflns_odcompleteness_iscentric 1
_reflns_odcompleteness_theta 66.97
_olex2_refinement_description
;
1. Fixed Uiso
 At 1.2 times of:
  All C(H) groups, All C(H,H) groups
 At 1.5 times of:
  All C(H,H,H) groups
2.a Secondary CH2 refined with riding coordinates:
 C1(H1A,H1B), C11(H11A,H11B), C6(H6A,H6B), C1A(H1AA,H1AB), C1C(H1CA,H1CB),
 C1D(H1DA,H1DB)
2.b Aromatic/amide H refined with riding coordinates:
 C14(H14), C18(H18), C19(H19), C7(H7), C9(H9), C10(H10), C2(H2), C5(H5),
 C16(H16), C17(H17), C12(H12), C1B(H1BA)
2.c Idealised Me refined as rotating group:
 C1F(H1FA,H1FB,H1FC)
;

loop_
_space_group_symop_id
_space_group_symop_operation_xyz
1 'x, y, z'
2 '-x, -y, -z'

loop_
_atom_site_label
_atom_site_type_symbol
_atom_site_fract_x
_atom_site_fract_y
_atom_site_fract_z
_atom_site_U_iso_or_equiv
_atom_site_adp_type
_atom_site_occupancy
_atom_site_symmetry_multiplicity
_atom_site_calc_flag
_atom_site_refinement_flags
_atom_site_disorder_assembly
_atom_site_disorder_group
Cu1 Cu 0.56931(3) 0.13111(3) 0.30292(2) 0.01323(8) Uani 1 1 d . . .
Cu2 Cu 0.41282(3) 0.24134(3) 0.25323(2) 0.01472(8) Uani 1 1 d . . .
Cl3 Cl 0.81881(4) 0.94256(4) 0.37885(3) 0.01326(10) Uani 1 1 d . . .
N6 N 0.67127(15) 0.14463(16) 0.19908(12) 0.0143(3) Uani 1 1 d . . .
N7 N 0.24151(15) -0.16676(17) 0.31301(12) 0.0145(3) Uani 1 1 d . . .
C8 C 0.21219(18) -0.01522(19) 0.24463(14) 0.0126(4) Uani 1 1 d . . .
O1 O 0.77020(14) 0.97575(15) 0.47014(11) 0.0222(3) Uani 1 1 d . . .
O2 O 0.85761(16) 0.83331(16) 0.36618(12) 0.0258(3) Uani 1 1 d . . .
O4 O 0.92833(15) 1.06102(16) 0.38814(13) 0.0274(3) Uani 1 1 d . . .
N5 N 0.70362(15) 0.30276(16) 0.42715(12) 0.0139(3) Uani 1 1 d . . .
N1 N 0.42789(15) -0.00380(16) 0.32423(12) 0.0135(3) Uani 1 1 d . . .
N2 N 0.08197(15) -0.09822(16) 0.20606(12) 0.0139(3) Uani 1 1 d . . .
N8 N 0.44190(16) 0.20208(17) 0.10715(12) 0.0162(3) Uani 1 1 d . . .
O9 O 0.71536(15) 0.90033(17) 0.28978(11) 0.0262(3) Uani 1 1 d . . .
N10 N 0.24163(15) 0.09369(16) 0.22497(12) 0.0149(3) Uani 1 1 d . . .
N11 N 0.82364(16) 0.51627(16) 0.54172(12) 0.0144(3) Uani 1 1 d . . .
N12 N 0.54504(17) 0.20318(17) -0.01679(12) 0.0178(3) Uani 1 1 d . . .
C13 C 0.71401(18) 0.42957(19) 0.46228(14) 0.0126(4) Uani 1 1 d . . .
C14 C 0.79655(19) 0.1477(2) 0.21192(16) 0.0186(4) Uani 1 1 d . . .
H14 H 0.8349 0.1270 0.2606 0.022 Uiso 1 1 calc R . .
C15 C 0.65680(18) 0.18070(19) 0.12270(14) 0.0134(4) Uani 1 1 d . . .
N16 N 0.51644(15) 0.42489(16) 0.35793(12) 0.0137(3) Uani 1 1 d . . .
N17 N 0.76466(16) 0.20452(17) 0.08522(12) 0.0161(3) Uani 1 1 d . . .
C18 C 0.3679(2) 0.2110(2) 0.02945(16) 0.0215(4) Uani 1 1 d . . .
H18 H 0.2870 0.2161 0.0296 0.026 Uiso 1 1 calc R . .
C19 C 0.45530(19) -0.0870(2) 0.36394(15) 0.0172(4) Uani 1 1 d . . .
H19 H 0.5392 -0.0759 0.3913 0.021 Uiso 1 1 calc R . .
C20 C 0.54724(19) 0.19535(19) 0.07548(14) 0.0145(4) Uani 1 1 d . . .
Cl1 Cl 0.18176(5) 0.44710(5) 0.11387(3) 0.01812(11) Uani 1 1 d . . .
O3 O 0.11512(18) 0.30672(18) 0.03999(16) 0.0428(5) Uani 1 1 d . A 1
C3 C 0.29703(18) -0.05523(19) 0.29546(14) 0.0124(4) Uani 1 1 d . . .
C4 C 0.63162(18) 0.48576(19) 0.42771(14) 0.0127(4) Uani 1 1 d . . .
O5 O 0.31320(18) 0.5070(2) 0.10550(16) 0.0440(5) Uani 1 1 d . A 1
C7 C 0.12386(19) 0.0778(2) 0.17019(15) 0.0176(4) Uani 1 1 d . . .
H7 H 0.1137 0.1384 0.1452 0.021 Uiso 1 1 calc R . .
C1 C 0.6460(2) 0.1903(2) -0.07201(15) 0.0209(4) Uani 1 1 d . . .
H1A H 0.6494 0.2343 -0.1184 0.025 Uiso 1 1 calc R . .
H1B H 0.6246 0.0948 -0.1131 0.025 Uiso 1 1 calc R . .
C9 C 0.81304(19) 0.3100(2) 0.48673(15) 0.0164(4) Uani 1 1 d . . .
H9 H 0.8332 0.2363 0.4793 0.020 Uiso 1 1 calc R . .
C10 C 0.4300(2) 0.2114(2) -0.04724(16) 0.0236(4) Uani 1 1 d . . .
H10 H 0.4004 0.2163 -0.1080 0.028 Uiso 1 1 calc R . .
C11 C 0.8512(2) 0.6594(2) 0.60341(15) 0.0188(4) Uani 1 1 d . . .
H11A H 0.9446 0.7110 0.6367 0.023 Uiso 1 1 calc R . .
H11B H 0.8039 0.6665 0.6569 0.023 Uiso 1 1 calc R . .
C2 C 0.3415(2) -0.1872(2) 0.35712(16) 0.0189(4) Uani 1 1 d . . .
H2 H 0.3332 -0.2560 0.3783 0.023 Uiso 1 1 calc R . .
C5 C 0.48541(19) 0.5302(2) 0.35554(16) 0.0172(4) Uani 1 1 d . . .
H5 H 0.4096 0.5189 0.3139 0.021 Uiso 1 1 calc R . .
C6 C 0.02448(18) -0.2342(2) 0.20503(15) 0.0159(4) Uani 1 1 d . . .
H6A H 0.0291 -0.3012 0.1425 0.019 Uiso 1 1 calc R . .
H6B H -0.0673 -0.2587 0.2054 0.019 Uiso 1 1 calc R . .
C16 C 0.02515(19) -0.0402(2) 0.15843(15) 0.0175(4) Uani 1 1 d . . .
H16 H -0.0631 -0.0743 0.1248 0.021 Uiso 1 1 calc R . .
C17 C 0.8549(2) 0.1854(2) 0.14276(16) 0.0201(4) Uani 1 1 d . . .
H17 H 0.9391 0.1962 0.1358 0.024 Uiso 1 1 calc R . .
O20 O 0.1865(2) 0.4534(3) 0.21531(15) 0.0583(7) Uani 1 1 d . A 1
N3 N 0.67463(16) 0.62321(16) 0.46884(12) 0.0146(3) Uani 1 1 d . . .
N4 N 0.8122(2) 0.50475(19) 0.26580(15) 0.0281(4) Uani 1 1 d . . .
C12 C 0.5828(2) 0.6524(2) 0.42329(16) 0.0177(4) Uani 1 1 d . . .
H12 H 0.5862 0.7383 0.4360 0.021 Uiso 1 1 calc R . .
C1A C 0.09881(18) -0.2343(2) 0.29936(15) 0.0170(4) Uani 1 1 d . . .
H1AA H 0.0750 -0.1868 0.3605 0.020 Uiso 1 1 calc R . .
H1AB H 0.0751 -0.3273 0.2906 0.020 Uiso 1 1 calc R . .
C1B C 0.88689(19) 0.4406(2) 0.55780(15) 0.0168(4) Uani 1 1 d . . .
H1BA H 0.9645 0.4719 0.6072 0.020 Uiso 1 1 calc R . .
C1C C 0.80878(19) 0.7168(2) 0.53335(15) 0.0185(4) Uani 1 1 d . . .
H1CA H 0.8111 0.8053 0.5747 0.022 Uiso 1 1 calc R . .
H1CB H 0.8685 0.7279 0.4896 0.022 Uiso 1 1 calc R . .
C1D C 0.7789(2) 0.2565(2) 0.00593(16) 0.0202(4) Uani 1 1 d . . .
H1DA H 0.8436 0.2350 -0.0287 0.024 Uiso 1 1 calc R . .
H1DB H 0.8085 0.3547 0.0377 0.024 Uiso 1 1 calc R . .
C1E C 0.7399(2) 0.5243(2) 0.21871(16) 0.0227(5) Uani 1 1 d . . .
C1F C 0.6494(2) 0.5510(2) 0.15766(18) 0.0270(5) Uani 1 1 d . . .
H1FA H 0.6725 0.5441 0.0937 0.040 Uiso 1 1 calc R . .
H1FB H 0.6552 0.6410 0.1959 0.040 Uiso 1 1 calc R . .
H1FC H 0.5612 0.4855 0.1432 0.040 Uiso 1 1 calc R . .
O6 O 0.1102(2) 0.5204(2) 0.09629(19) 0.0540(6) Uani 1 1 d . A 1

loop_
_atom_site_aniso_label
_atom_site_aniso_U_11
_atom_site_aniso_U_22
_atom_site_aniso_U_33
_atom_site_aniso_U_23
_atom_site_aniso_U_13
_atom_site_aniso_U_12
Cu1 0.00958(14) 0.01299(15) 0.01609(15) 0.00677(12) 0.00225(11) 0.00321(11)
Cu2 0.01072(14) 0.01189(15) 0.01749(15) 0.00455(12) -0.00047(11) 0.00310(11)
Cl3 0.0117(2) 0.0121(2) 0.0141(2) 0.00489(17) 0.00190(16) 0.00391(17)
N6 0.0130(7) 0.0153(8) 0.0143(8) 0.0068(7) 0.0027(6) 0.0052(6)
N7 0.0108(7) 0.0152(8) 0.0167(8) 0.0070(7) 0.0051(6) 0.0037(6)
C8 0.0101(8) 0.0117(9) 0.0119(8) 0.0017(7) 0.0031(7) 0.0033(7)
O1 0.0233(7) 0.0228(8) 0.0172(7) 0.0037(6) 0.0082(6) 0.0103(6)
O2 0.0350(9) 0.0241(8) 0.0303(8) 0.0136(7) 0.0143(7) 0.0218(7)
O4 0.0168(7) 0.0220(8) 0.0358(9) 0.0152(7) 0.0024(6) -0.0023(6)
N5 0.0139(7) 0.0142(8) 0.0126(7) 0.0050(6) 0.0039(6) 0.0051(6)
N1 0.0109(7) 0.0151(8) 0.0129(7) 0.0049(6) 0.0032(6) 0.0048(6)
N2 0.0094(7) 0.0120(8) 0.0163(8) 0.0036(6) 0.0028(6) 0.0026(6)
N8 0.0135(8) 0.0164(8) 0.0135(8) 0.0029(7) 0.0002(6) 0.0051(7)
O9 0.0195(7) 0.0324(9) 0.0194(7) 0.0105(7) -0.0034(6) 0.0055(7)
N10 0.0123(7) 0.0137(8) 0.0164(8) 0.0044(6) 0.0022(6) 0.0055(6)
N11 0.0142(8) 0.0122(8) 0.0116(7) 0.0032(6) 0.0006(6) 0.0021(6)
N12 0.0206(8) 0.0190(9) 0.0117(8) 0.0050(7) 0.0016(6) 0.0084(7)
C13 0.0111(8) 0.0128(9) 0.0099(8) 0.0039(7) 0.0024(7) 0.0015(7)
C14 0.0148(9) 0.0237(11) 0.0214(10) 0.0129(9) 0.0036(8) 0.0093(8)
C15 0.0135(9) 0.0111(9) 0.0119(8) 0.0026(7) 0.0031(7) 0.0035(7)
N16 0.0114(7) 0.0140(8) 0.0137(8) 0.0055(6) 0.0030(6) 0.0035(6)
N17 0.0158(8) 0.0189(8) 0.0164(8) 0.0091(7) 0.0067(6) 0.0081(7)
C18 0.0159(9) 0.0242(11) 0.0190(10) 0.0041(9) -0.0024(8) 0.0095(8)
C19 0.0139(9) 0.0221(10) 0.0190(9) 0.0111(8) 0.0045(7) 0.0086(8)
C20 0.0154(9) 0.0126(9) 0.0110(8) 0.0027(7) 0.0007(7) 0.0041(7)
Cl1 0.0208(2) 0.0168(2) 0.0161(2) 0.00635(18) 0.00222(18) 0.00831(19)
O3 0.0286(9) 0.0251(9) 0.0495(11) -0.0072(8) 0.0000(8) 0.0103(8)
C3 0.0115(8) 0.0116(9) 0.0104(8) 0.0024(7) 0.0034(7) 0.0032(7)
C4 0.0130(9) 0.0118(9) 0.0105(8) 0.0044(7) 0.0038(7) 0.0022(7)
O5 0.0320(10) 0.0407(11) 0.0501(11) 0.0162(9) 0.0200(9) 0.0057(8)
C7 0.0145(9) 0.0166(10) 0.0207(10) 0.0069(8) 0.0010(8) 0.0073(8)
C1 0.0281(11) 0.0239(11) 0.0123(9) 0.0077(8) 0.0075(8) 0.0121(9)
C9 0.0157(9) 0.0180(10) 0.0176(9) 0.0090(8) 0.0046(7) 0.0079(8)
C10 0.0254(11) 0.0265(11) 0.0168(10) 0.0070(9) -0.0031(8) 0.0130(9)
C11 0.0192(10) 0.0129(9) 0.0148(9) 0.0025(8) -0.0008(8) 0.0010(8)
C2 0.0166(9) 0.0231(10) 0.0238(10) 0.0154(9) 0.0075(8) 0.0093(8)
C5 0.0145(9) 0.0173(10) 0.0207(10) 0.0098(8) 0.0029(8) 0.0061(8)
C6 0.0105(8) 0.0126(9) 0.0187(9) 0.0048(8) 0.0029(7) 0.0004(7)
C16 0.0107(9) 0.0182(10) 0.0197(10) 0.0047(8) 0.0001(7) 0.0062(8)
C17 0.0155(9) 0.0259(11) 0.0244(10) 0.0136(9) 0.0068(8) 0.0114(9)
O20 0.0396(11) 0.0839(17) 0.0328(10) 0.0375(11) -0.0038(9) -0.0048(11)
N3 0.0141(8) 0.0109(8) 0.0142(8) 0.0044(6) 0.0018(6) 0.0016(6)
N4 0.0293(10) 0.0206(10) 0.0308(10) 0.0100(8) 0.0100(9) 0.0067(8)
C12 0.0188(10) 0.0137(9) 0.0213(10) 0.0087(8) 0.0037(8) 0.0065(8)
C1A 0.0101(9) 0.0192(10) 0.0193(10) 0.0090(8) 0.0054(7) 0.0021(8)
C1B 0.0140(9) 0.0198(10) 0.0163(9) 0.0093(8) 0.0018(7) 0.0054(8)
C1C 0.0166(9) 0.0123(9) 0.0175(9) 0.0048(8) -0.0020(8) -0.0009(8)
C1D 0.0224(10) 0.0245(11) 0.0182(10) 0.0124(9) 0.0095(8) 0.0100(9)
C1E 0.0241(11) 0.0121(10) 0.0218(10) 0.0029(8) 0.0104(9) -0.0003(8)
C1F 0.0274(11) 0.0208(11) 0.0239(11) 0.0054(9) 0.0045(9) 0.0053(9)
O6 0.0564(13) 0.0409(12) 0.0767(15) 0.0248(11) 0.0089(11) 0.0357(11)

loop_
_atom_type_symbol
_atom_type_description
_atom_type_scat_dispersion_real
_atom_type_scat_dispersion_imag
_atom_type_scat_source
C C 0.0181 0.0091 'International Tables Vol C Tables 4.2.6.8 and 6.1.1.4'
H H 0.0000 0.0000 'International Tables Vol C Tables 4.2.6.8 and 6.1.1.4'
Cl Cl 0.3639 0.7018 'International Tables Vol C Tables 4.2.6.8 and 6.1.1.4'
Cu Cu -1.9646 0.5888 'International Tables Vol C Tables 4.2.6.8 and 6.1.1.4'
N N 0.0311 0.0180 'International Tables Vol C Tables 4.2.6.8 and 6.1.1.4'
O O 0.0492 0.0322 'International Tables Vol C Tables 4.2.6.8 and 6.1.1.4'

loop_
_geom_angle_atom_site_label_1
_geom_angle_atom_site_label_2
_geom_angle_atom_site_label_3
_geom_angle
N6 Cu1 Cu2 96.58(5)
N6 Cu1 N5 97.04(6)
N5 Cu1 Cu2 97.68(5)
N1 Cu1 Cu2 93.03(5)
N1 Cu1 N6 139.69(7)
N1 Cu1 N5 120.33(6)
N8 Cu2 Cu1 94.47(5)
N10 Cu2 Cu1 99.13(5)
N10 Cu2 N8 102.28(7)
N16 Cu2 Cu1 96.37(5)
N16 Cu2 N8 115.81(7)
N16 Cu2 N10 137.38(7)
O1 Cl3 O9 108.86(9)
O2 Cl3 O1 109.79(9)
O2 Cl3 O4 110.47(10)
O2 Cl3 O9 109.16(10)
O4 Cl3 O1 109.53(9)
O4 Cl3 O9 109.00(9)
C14 N6 Cu1 121.66(13)
C15 N6 Cu1 131.61(13)
C15 N6 C14 105.16(16)
C3 N7 C2 107.25(16)
C3 N7 C1A 122.67(16)
C2 N7 C1A 129.47(17)
N2 C8 C3 119.13(17)
N10 C8 N2 111.22(16)
N10 C8 C3 129.62(17)
C13 N5 Cu1 129.54(13)
C13 N5 C9 105.06(16)
C9 N5 Cu1 125.14(13)
C19 N1 Cu1 119.73(13)
C3 N1 Cu1 134.68(14)
C3 N1 C19 104.77(16)
C8 N2 C6 122.95(16)
C8 N2 C16 107.50(16)
C16 N2 C6 128.93(16)
C18 N8 Cu2 125.00(14)
C20 N8 Cu2 128.29(13)
C20 N8 C18 105.00(16)
C8 N10 Cu2 129.76(13)
C8 N10 C7 105.26(16)
C7 N10 Cu2 124.79(13)
C13 N11 C11 122.89(16)
C13 N11 C1B 107.36(16)
C1B N11 C11 129.26(16)
C20 N12 C1 122.52(17)
C20 N12 C10 107.29(17)
C10 N12 C1 129.92(17)
N5 C13 N11 111.31(17)
N5 C13 C4 130.41(17)
N11 C13 C4 118.25(17)
N6 C14 H14 125.1
C17 C14 N6 109.82(17)
C17 C14 H14 125.1
N6 C15 N17 111.59(17)
N6 C15 C20 130.32(17)
N17 C15 C20 118.08(17)
C4 N16 Cu2 134.41(14)
C4 N16 C5 105.22(16)
C5 N16 Cu2 119.26(13)
C15 N17 C17 107.17(16)
C15 N17 C1D 122.83(16)
C17 N17 C1D 129.62(17)
N8 C18 H18 124.8
C10 C18 N8 110.32(18)
C10 C18 H18 124.8
N1 C19 H19 125.0
C2 C19 N1 109.97(17)
C2 C19 H19 125.0
N8 C20 N12 111.39(17)
N8 C20 C15 130.30(17)
N12 C20 C15 118.30(17)
O5 Cl1 O3 111.22(11)
O20 Cl1 O3 108.54(14)
O20 Cl1 O5 109.09(12)
O6 Cl1 O3 109.11(12)
O6 Cl1 O5 109.54(14)
O6 Cl1 O20 109.30(16)
N7 C3 C8 118.29(16)
N1 C3 N7 111.56(17)
N1 C3 C8 130.00(17)
N16 C4 C13 130.79(17)
N16 C4 N3 111.08(17)
N3 C4 C13 118.12(16)
N10 C7 H7 125.1
C16 C7 N10 109.81(17)
C16 C7 H7 125.1
N12 C1 H1A 109.8
N12 C1 H1B 109.8
N12 C1 C1D 109.38(16)
H1A C1 H1B 108.2
C1D C1 H1A 109.8
C1D C1 H1B 109.8
N5 C9 H9 124.9
C1B C9 N5 110.27(17)
C1B C9 H9 124.9
N12 C10 H10 127.0
C18 C10 N12 105.97(18)
C18 C10 H10 127.0
N11 C11 H11A 109.8
N11 C11 H11B 109.8
N11 C11 C1C 109.24(16)
H11A C11 H11B 108.3
C1C C11 H11A 109.8
C1C C11 H11B 109.8
N7 C2 H2 126.8
C19 C2 N7 106.44(17)
C19 C2 H2 126.8
N16 C5 H5 125.1
C12 C5 N16 109.83(17)
C12 C5 H5 125.1
N2 C6 H6A 109.7
N2 C6 H6B 109.7
N2 C6 C1A 109.88(15)
H6A C6 H6B 108.2
C1A C6 H6A 109.7
C1A C6 H6B 109.7
N2 C16 H16 126.9
C7 C16 N2 106.21(17)
C7 C16 H16 126.9
C14 C17 N17 106.24(17)
C14 C17 H17 126.9
N17 C17 H17 126.9
C4 N3 C12 107.71(16)
C4 N3 C1C 122.84(16)
C12 N3 C1C 128.27(17)
C5 C12 N3 106.16(17)
C5 C12 H12 126.9
N3 C12 H12 126.9
N7 C1A C6 109.94(15)
N7 C1A H1AA 109.7
N7 C1A H1AB 109.7
C6 C1A H1AA 109.7
C6 C1A H1AB 109.7
H1AA C1A H1AB 108.2
N11 C1B H1BA 127.0
C9 C1B N11 105.99(17)
C9 C1B H1BA 127.0
C11 C1C H1CA 109.8
C11 C1C H1CB 109.8
N3 C1C C11 109.28(16)
N3 C1C H1CA 109.8
N3 C1C H1CB 109.8
H1CA C1C H1CB 108.3
N17 C1D C1 108.46(16)
N17 C1D H1DA 110.0
N17 C1D H1DB 110.0
C1 C1D H1DA 110.0
C1 C1D H1DB 110.0
H1DA C1D H1DB 108.4
N4 C1E C1F 178.7(2)
C1E C1F H1FA 109.5
C1E C1F H1FB 109.5
C1E C1F H1FC 109.5
H1FA C1F H1FB 109.5
H1FA C1F H1FC 109.5
H1FB C1F H1FC 109.5

loop_
_geom_bond_atom_site_label_1
_geom_bond_atom_site_label_2
_geom_bond_distance
Cu1 Cu2 2.6838(4)
Cu1 N6 1.9820(16)
Cu1 N5 2.0520(16)
Cu1 N1 1.9399(16)
Cu2 N8 2.0605(17)
Cu2 N10 1.9575(16)
Cu2 N16 1.9341(16)
Cl3 O1 1.4418(14)
Cl3 O2 1.4337(15)
Cl3 O4 1.4384(15)
Cl3 O9 1.4422(15)
N6 C14 1.387(2)
N6 C15 1.321(2)
N7 C3 1.350(2)
N7 C2 1.368(3)
N7 C1A 1.473(2)
C8 N2 1.357(2)
C8 N10 1.328(3)
C8 C3 1.439(3)
N5 C13 1.325(3)
N5 C9 1.384(2)
N1 C19 1.385(3)
N1 C3 1.333(2)
N2 C6 1.472(2)
N2 C16 1.368(3)
N8 C18 1.380(3)
N8 C20 1.324(3)
N10 C7 1.386(2)
N11 C13 1.362(2)
N11 C11 1.466(3)
N11 C1B 1.369(3)
N12 C20 1.357(2)
N12 C1 1.463(3)
N12 C10 1.369(3)
C13 C4 1.445(3)
C14 H14 0.9300
C14 C17 1.358(3)
C15 N17 1.354(2)
C15 C20 1.438(3)
N16 C4 1.330(2)
N16 C5 1.390(3)
N17 C17 1.371(3)
N17 C1D 1.465(2)
C18 H18 0.9300
C18 C10 1.359(3)
C19 H19 0.9300
C19 C2 1.359(3)
Cl1 O3 1.4389(18)
Cl1 O5 1.4330(18)
Cl1 O20 1.4244(19)
Cl1 O6 1.4211(19)
C4 N3 1.357(2)
C7 H7 0.9300
C7 C16 1.364(3)
C1 H1A 0.9700
C1 H1B 0.9700
C1 C1D 1.522(3)
C9 H9 0.9300
C9 C1B 1.361(3)
C10 H10 0.9300
C11 H11A 0.9700
C11 H11B 0.9700
C11 C1C 1.513(3)
C2 H2 0.9300
C5 H5 0.9300
C5 C12 1.362(3)
C6 H6A 0.9700
C6 H6B 0.9700
C6 C1A 1.519(3)
C16 H16 0.9300
C17 H17 0.9300
N3 C12 1.370(3)
N3 C1C 1.469(2)
N4 C1E 1.140(3)
C12 H12 0.9300
C1A H1AA 0.9700
C1A H1AB 0.9700
C1B H1BA 0.9300
C1C H1CA 0.9700
C1C H1CB 0.9700
C1D H1DA 0.9700
C1D H1DB 0.9700
C1E C1F 1.461(3)
C1F H1FA 0.9600
C1F H1FB 0.9600
C1F H1FC 0.9600
